data_4304073
loop_
_publ_author_name
'Oksana Ya. Zelinska'
'Arthur Mar'

_publ_contact_author_address
; Department of Chemistry
  University of Alberta
  Edmonton, AB
  Canada  T6G 2G2
;
_publ_contact_author_email arthur.mar@ualberta.ca
_publ_contact_author_fax '(780) 492-8231'
_publ_contact_author_name 'Dr. Arthur Mar'
_publ_contact_author_phone '(780) 492-5592'
_publ_section_title
;
Ternary Rare-Earth Manganese Bismuthides: Structures and Physical
Properties of RE3MnBi5 (RE = La-Nd) and Sm2Mn3Bi6
;
_journal_name_full 'Inorganic Chemistry'
_journal_page_first 297
_journal_page_last 305
_journal_paper_doi 10.1021/ic701428p
_journal_volume 47
_journal_year 2008
_chemical_formula_structural 'Ce3 Mn Bi5'
_chemical_formula_sum 'Bi5 Ce3 Mn'
_chemical_formula_weight 1520.20
_chemical_name_common 'cerium manganese bismuthide (3/1/5)'
_chemical_name_systematic 'tricerium manganese pentabismuthide'
_space_group_IT_number 193
_symmetry_cell_setting hexagonal
_symmetry_space_group_name_Hall '-P 6c 2'
_symmetry_space_group_name_H-M 'P 63/m c m'
_atom_sites_solution_primary direct
_atom_sites_solution_secondary difmap
_audit_creation_date 'June 3, 2007'
_audit_creation_method 'SHELXL-97; manual editing of .cif file'
_cell_angle_alpha 90.00
_cell_angle_beta 90.00
_cell_angle_gamma 120.00
_cell_formula_units_Z 2
_cell_length_a 9.6229(8)
_cell_length_b 9.6229(8)
_cell_length_c 6.4420(6)
_cell_measurement_reflns_used 2331
_cell_measurement_temperature 193(2)
_cell_measurement_theta_max 26.19
_cell_measurement_theta_min 4.89
_cell_volume 516.61(8)
_computing_cell_refinement 'Bruker SAINT 6.45 (Bruker, 2003)'
_computing_data_collection 'Bruker SMART 5.054 (Bruker, 1999)'
_computing_data_reduction 'Bruker SAINT 6.45'
_computing_molecular_graphics 'ATOMS 5.1 (Dowty, 1999)'
_computing_publication_material 'Bruker SHELXTL 6.12'
_computing_structure_refinement 'Bruker SHELXTL 6.12'
_computing_structure_solution 'Bruker SHELXTL 6.12'
_diffrn_ambient_temperature 193(2)
_diffrn_measured_fraction_theta_full 1.000
_diffrn_measured_fraction_theta_max 1.000
_diffrn_measurement_device_type 'Bruker Platform/SMART 1000 CCD'
_diffrn_measurement_method '\w scans'
_diffrn_radiation_monochromator graphite
_diffrn_radiation_source 'fine-focus sealed tube'
_diffrn_radiation_type MoK\a
_diffrn_radiation_wavelength 0.71073
_diffrn_reflns_av_R_equivalents 0.0467
_diffrn_reflns_av_sigmaI/netI 0.0174
_diffrn_reflns_limit_h_max 12
_diffrn_reflns_limit_h_min -12
_diffrn_reflns_limit_k_max 12
_diffrn_reflns_limit_k_min -12
_diffrn_reflns_limit_l_max 8
_diffrn_reflns_limit_l_min -8
_diffrn_reflns_number 3764
_diffrn_reflns_theta_full 26.34
_diffrn_reflns_theta_max 26.34
_diffrn_reflns_theta_min 2.44
_diffrn_standards_number 0
_exptl_absorpt_coefficient_mu 98.844
_exptl_absorpt_correction_T_max 0.0640
_exptl_absorpt_correction_T_min 0.0036
_exptl_absorpt_correction_type numerical
_exptl_absorpt_process_details 'Bruker SHELXTL 6.12 (Sheldrick, 2001)'
_exptl_crystal_colour black
_exptl_crystal_density_diffrn 9.773
_exptl_crystal_density_method 'not measured'
_exptl_crystal_description prism
_exptl_crystal_F_000 1228
_exptl_crystal_size_max 0.28
_exptl_crystal_size_mid 0.09
_exptl_crystal_size_min 0.04
_refine_diff_density_max 1.311
_refine_diff_density_min -0.991
_refine_diff_density_rms 0.246
_refine_ls_extinction_coef 0.00158(11)
_refine_ls_extinction_expression Fc^*^=kFc[1+0.001xFc^2^\l^3^/sin(2\q)]^-1/4^
_refine_ls_extinction_method SHELXL
_refine_ls_goodness_of_fit_ref 1.302
_refine_ls_matrix_type full
_refine_ls_number_parameters 14
_refine_ls_number_reflns 214
_refine_ls_number_restraints 0
_refine_ls_restrained_S_all 1.302
_refine_ls_R_factor_all 0.0143
_refine_ls_R_factor_gt 0.0138
_refine_ls_shift/su_max 0.000
_refine_ls_shift/su_mean 0.000
_refine_ls_structure_factor_coef Fsqd
_refine_ls_weighting_details 'calc w=1/[\s^2^(Fo^2^)+(0.0021P)^2^+7.5089P] where P=(Fo^2^+2Fc^2^)/3'
_refine_ls_weighting_scheme calc
_refine_ls_wR_factor_gt 0.0325
_refine_ls_wR_factor_ref 0.0326
_reflns_number_gt 209
_reflns_number_total 214
_reflns_threshold_expression I>2\s(I)
_cod_data_source_file ic701428p-file004.cif
_cod_data_source_block Ce3MnBi5
_cod_database_code 4304073

loop_
_symmetry_equiv_pos_as_xyz
'x, y, z'
'-y, x-y, z'
'-x+y, -x, z'
'-x, -y, z+1/2'
'y, -x+y, z+1/2'
'x-y, x, z+1/2'
'y, x, -z+1/2'
'x-y, -y, -z+1/2'
'-x, -x+y, -z+1/2'
'-y, -x, -z'
'-x+y, y, -z'
'x, x-y, -z'
'-x, -y, -z'
'y, -x+y, -z'
'x-y, x, -z'
'x, y, -z-1/2'
'-y, x-y, -z-1/2'
'-x+y, -x, -z-1/2'
'-y, -x, z-1/2'
'-x+y, y, z-1/2'
'x, x-y, z-1/2'
'y, x, z'
'x-y, -y, z'
'-x, -x+y, z'

loop_
_atom_site_label
_atom_site_type_symbol
_atom_site_fract_x
_atom_site_fract_y
_atom_site_fract_z
_atom_site_U_iso_or_equiv
_atom_site_adp_type
_atom_site_occupancy
_atom_site_symmetry_multiplicity
_atom_site_calc_flag
_atom_site_refinement_flags
_atom_site_disorder_assembly
_atom_site_disorder_group
Ce Ce 0.61890(8) 0.0000 0.2500 0.0101(2) Uani 1 4 d S . .
Mn Mn 0.0000 0.0000 0.0000 0.0124(7) Uani 1 12 d S . .
Bi1 Bi 0.25956(5) 0.0000 0.2500 0.00987(19) Uani 1 4 d S . .
Bi2 Bi 0.3333 0.6667 0.0000 0.0090(2) Uani 1 6 d S . .

loop_
_atom_site_aniso_label
_atom_site_aniso_U_11
_atom_site_aniso_U_22
_atom_site_aniso_U_33
_atom_site_aniso_U_23
_atom_site_aniso_U_13
_atom_site_aniso_U_12
Ce 0.0095(3) 0.0103(4) 0.0109(4) 0.000 0.000 0.0051(2)
Mn 0.0130(11) 0.0130(11) 0.0111(19) 0.000 0.000 0.0065(5)
Bi1 0.0094(2) 0.0097(3) 0.0107(3) 0.000 0.000 0.00483(14)
Bi2 0.0091(2) 0.0091(2) 0.0086(3) 0.000 0.000 0.00457(12)

loop_
_atom_type_symbol
_atom_type_description
_atom_type_scat_dispersion_real
_atom_type_scat_dispersion_imag
_atom_type_scat_source
Mn Mn 0.3368 0.7283 'International Tables Vol C Tables 4.2.6.8 and 6.1.1.4'
Ce Ce -0.2486 2.6331 'International Tables Vol C Tables 4.2.6.8 and 6.1.1.4'
Bi Bi -4.1077 10.2566 'International Tables Vol C Tables 4.2.6.8 and 6.1.1.4'

loop_
_geom_angle_atom_site_label_1
_geom_angle_atom_site_label_2
_geom_angle_atom_site_label_3
_geom_angle
_geom_angle_site_symmetry_1
_geom_angle_site_symmetry_3
_geom_angle_publ_flag
Bi1 Ce Bi1 83.62(3) 2_655 3_655 ?
Bi1 Ce Bi2 142.509(17) 2_655 1_545 ?
Bi1 Ce Bi2 72.957(8) 3_655 1_545 ?
Bi1 Ce Bi2 142.509(17) 2_655 16_546 ?
Bi1 Ce Bi2 72.957(8) 3_655 16_546 ?
Bi2 Ce Bi2 56.388(8) 1_545 16_546 ?
Bi1 Ce Bi2 72.958(8) 2_655 4_665 ?
Bi1 Ce Bi2 142.511(17) 3_655 4_665 ?
Bi2 Ce Bi2 140.78(2) 1_545 4_665 ?
Bi2 Ce Bi2 109.162(13) 16_546 4_665 ?
Bi1 Ce Bi2 72.958(8) 2_655 13_665 ?
Bi1 Ce Bi2 142.511(17) 3_655 13_665 ?
Bi2 Ce Bi2 109.162(13) 1_545 13_665 ?
Bi2 Ce Bi2 140.78(2) 16_546 13_665 ?
Bi2 Ce Bi2 56.388(8) 4_665 13_665 ?
Bi1 Ce Bi1 75.261(14) 2_655 13_656 ?
Bi1 Ce Bi1 75.261(14) 3_655 13_656 ?
Bi2 Ce Bi1 123.963(3) 1_545 13_656 ?
Bi2 Ce Bi1 70.760(5) 16_546 13_656 ?
Bi2 Ce Bi1 70.761(6) 4_665 13_656 ?
Bi2 Ce Bi1 123.963(3) 13_665 13_656 ?
Bi1 Ce Bi1 75.261(14) 2_655 13_655 ?
Bi1 Ce Bi1 75.261(14) 3_655 13_655 ?
Bi2 Ce Bi1 70.760(6) 1_545 13_655 ?
Bi2 Ce Bi1 123.963(3) 16_546 13_655 ?
Bi2 Ce Bi1 123.963(3) 4_665 13_655 ?
Bi2 Ce Bi1 70.761(6) 13_665 13_655 ?
Bi1 Ce Bi1 140.08(3) 13_656 13_655 ?
Bi1 Ce Bi1 138.191(13) 2_655 . ?
Bi1 Ce Bi1 138.191(13) 3_655 . ?
Bi2 Ce Bi1 70.388(12) 1_545 . ?
Bi2 Ce Bi1 70.388(12) 16_546 . ?
Bi2 Ce Bi1 70.387(12) 4_665 . ?
Bi2 Ce Bi1 70.387(12) 13_665 . ?
Bi1 Ce Bi1 109.958(15) 13_656 . ?
Bi1 Ce Bi1 109.958(15) 13_655 . ?
Bi1 Ce Ce 115.575(9) 2_655 13_655 ?
Bi1 Ce Ce 115.575(9) 3_655 13_655 ?
Bi2 Ce Ce 54.581(6) 1_545 13_655 ?
Bi2 Ce Ce 100.998(19) 16_546 13_655 ?
Bi2 Ce Ce 100.997(18) 4_665 13_655 ?
Bi2 Ce Ce 54.581(6) 13_665 13_655 ?
Bi1 Ce Ce 164.57(3) 13_656 13_655 ?
Bi1 Ce Ce 55.349(11) 13_655 13_655 ?
Bi1 Ce Ce 54.609(18) . 13_655 ?
Bi1 Ce Ce 115.575(9) 2_655 13_656 ?
Bi1 Ce Ce 115.575(9) 3_655 13_656 ?
Bi2 Ce Ce 100.998(19) 1_545 13_656 ?
Bi2 Ce Ce 54.581(7) 16_546 13_656 ?
Bi2 Ce Ce 54.581(7) 4_665 13_656 ?
Bi2 Ce Ce 100.997(18) 13_665 13_656 ?
Bi1 Ce Ce 55.349(11) 13_656 13_656 ?
Bi1 Ce Ce 164.57(3) 13_655 13_656 ?
Bi1 Ce Ce 54.609(18) . 13_656 ?
Ce Ce Ce 109.22(4) 13_655 13_656 ?
Bi1 Mn Bi1 180.0 14 2 ?
Bi1 Mn Bi1 93.410(8) 14 13 ?
Bi1 Mn Bi1 86.590(8) 2 13 ?
Bi1 Mn Bi1 93.411(9) 14 15 ?
Bi1 Mn Bi1 86.589(9) 2 15 ?
Bi1 Mn Bi1 93.411(9) 13 15 ?
Bi1 Mn Bi1 86.589(9) 14 3 ?
Bi1 Mn Bi1 93.411(9) 2 3 ?
Bi1 Mn Bi1 86.589(9) 13 3 ?
Bi1 Mn Bi1 180.000(18) 15 3 ?
Bi1 Mn Bi1 86.589(8) 14 . ?
Bi1 Mn Bi1 93.411(8) 2 . ?
Bi1 Mn Bi1 180.0 13 . ?
Bi1 Mn Bi1 86.589(9) 15 . ?
Bi1 Mn Bi1 93.411(9) 3 . ?
Bi1 Mn Mn 122.814(6) 14 4 ?
Bi1 Mn Mn 57.186(6) 2 4 ?
Bi1 Mn Mn 122.814(6) 13 4 ?
Bi1 Mn Mn 122.814(6) 15 4 ?
Bi1 Mn Mn 57.186(6) 3 4 ?
Bi1 Mn Mn 57.186(6) . 4 ?
Bi1 Mn Mn 57.186(6) 14 4_554 ?
Bi1 Mn Mn 122.814(6) 2 4_554 ?
Bi1 Mn Mn 57.186(6) 13 4_554 ?
Bi1 Mn Mn 57.186(6) 15 4_554 ?
Bi1 Mn Mn 122.814(6) 3 4_554 ?
Bi1 Mn Mn 122.814(6) . 4_554 ?
Mn Mn Mn 180.0 4 4_554 ?
Mn Bi1 Mn 65.628(12) . 4 ?
Mn Bi1 Ce 80.096(11) . 2_545 ?
Mn Bi1 Ce 80.096(11) 4 2_545 ?
Mn Bi1 Ce 80.096(11) . 3_665 ?
Mn Bi1 Ce 80.096(11) 4 3_665 ?
Ce Bi1 Ce 156.38(3) 2_545 3_665 ?
Mn Bi1 Ce 142.771(18) . 13_656 ?
Mn Bi1 Ce 77.144(13) 4 13_656 ?
Ce Bi1 Ce 94.005(2) 2_545 13_656 ?
Ce Bi1 Ce 94.005(2) 3_665 13_656 ?
Mn Bi1 Ce 77.144(13) . 13_655 ?
Mn Bi1 Ce 142.771(18) 4 13_655 ?
Ce Bi1 Ce 94.005(2) 2_545 13_655 ?
Ce Bi1 Ce 94.005(2) 3_665 13_655 ?
Ce Bi1 Ce 140.08(3) 13_656 13_655 ?
Mn Bi1 Ce 147.186(6) . . ?
Mn Bi1 Ce 147.186(6) 4 . ?
Ce Bi1 Ce 101.809(13) 2_545 . ?
Ce Bi1 Ce 101.809(13) 3_665 . ?
Ce Bi1 Ce 70.042(15) 13_656 . ?
Ce Bi1 Ce 70.042(15) 13_655 . ?
Bi2 Bi2 Bi2 180.0 16_556 16 ?
Bi2 Bi2 Ce 61.806(4) 16_556 1_565 ?
Bi2 Bi2 Ce 118.194(4) 16 1_565 ?
Bi2 Bi2 Ce 118.194(4) 16_556 14_565 ?
Bi2 Bi2 Ce 61.806(4) 16 14_565 ?
Ce Bi2 Ce 166.59(2) 1_565 14_565 ?
Bi2 Bi2 Ce 118.195(4) 16_556 13_665 ?
Bi2 Bi2 Ce 61.806(4) 16 13_665 ?
Ce Bi2 Ce 70.838(13) 1_565 13_665 ?
Ce Bi2 Ce 99.507(5) 14_565 13_665 ?
Bi2 Bi2 Ce 61.806(4) 16_556 2 ?
Bi2 Bi2 Ce 118.195(4) 16 2 ?
Ce Bi2 Ce 99.507(5) 1_565 2 ?
Ce Bi2 Ce 70.838(13) 14_565 2 ?
Ce Bi2 Ce 91.44(2) 13_665 2 ?
Bi2 Bi2 Ce 118.194(4) 16_556 15 ?
Bi2 Bi2 Ce 61.805(4) 16 15 ?
Ce Bi2 Ce 91.44(2) 1_565 15 ?
Ce Bi2 Ce 99.507(5) 14_565 15 ?
Ce Bi2 Ce 99.507(5) 13_665 15 ?
Ce Bi2 Ce 166.59(2) 2 15 ?
Bi2 Bi2 Ce 61.805(4) 16_556 3_665 ?
Bi2 Bi2 Ce 118.194(4) 16 3_665 ?
Ce Bi2 Ce 99.507(5) 1_565 3_665 ?
Ce Bi2 Ce 91.44(2) 14_565 3_665 ?
Ce Bi2 Ce 166.59(2) 13_665 3_665 ?
Ce Bi2 Ce 99.507(5) 2 3_665 ?
Ce Bi2 Ce 70.838(13) 15 3_665 ?

loop_
_geom_bond_atom_site_label_1
_geom_bond_atom_site_label_2
_geom_bond_distance
_geom_bond_site_symmetry_2
_geom_bond_publ_flag
Ce Bi1 3.2446(6) 2_655 ?
Ce Bi1 3.2446(6) 3_655 ?
Ce Bi2 3.4087(3) 1_545 ?
Ce Bi2 3.4087(3) 16_546 ?
Ce Bi2 3.4088(3) 4_665 ?
Ce Bi2 3.4088(3) 13_665 ?
Ce Bi1 3.4268(4) 13_656 ?
Ce Bi1 3.4268(4) 13_655 ?
Ce Bi1 3.4579(9) . ?
Ce Ce 3.9511(9) 13_655 ?
Ce Ce 3.9511(9) 13_656 ?
Mn Bi1 2.9719(5) 14 ?
Mn Bi1 2.9719(5) 2 ?
Mn Bi1 2.9719(5) 13 ?
Mn Bi1 2.9719(5) 15 ?
Mn Bi1 2.9719(5) 3 ?
Mn Bi1 2.9719(5) . ?
Mn Mn 3.2210(3) 4 ?
Mn Mn 3.2210(3) 4_554 ?
Bi1 Mn 2.9719(5) 4 ?
Bi1 Ce 3.2447(6) 2_545 ?
Bi1 Ce 3.2447(6) 3_665 ?
Bi1 Ce 3.4268(4) 13_656 ?
Bi1 Ce 3.4268(4) 13_655 ?
Bi2 Bi2 3.2210(3) 16_556 ?
Bi2 Bi2 3.2210(3) 16 ?
Bi2 Ce 3.4087(3) 1_565 ?
Bi2 Ce 3.4087(3) 14_565 ?
Bi2 Ce 3.4087(3) 13_665 ?
Bi2 Ce 3.4087(3) 2 ?
Bi2 Ce 3.4087(3) 15 ?
Bi2 Ce 3.4087(3) 3_665 ?
